data_9007846
loop_
_publ_author_name
'Kamenar, B.'
'Kaitner, B.'
'Strukan, N.'

_publ_section_title
;
 Structure of potassium difluorooctamolybdate hexahydrate
;
_journal_name_full 'Acta Crystallographica, Section C'
_journal_page_first 2249
_journal_page_last 2251
_journal_paper_doi 10.1107/S0108270190005467
_journal_volume 46
_journal_year 1990
_chemical_formula_structural K6[Mo8O26F2].6H2O
_chemical_formula_sum 'F H6 K3 Mo4 O16'
_space_group_IT_number 2
_symmetry_space_group_name_Hall '-P 1'
_symmetry_space_group_name_H-M 'P -1'
_cell_angle_alpha 107.16
_cell_angle_beta 95.77
_cell_angle_gamma 105.53
_cell_formula_units_Z 2
_cell_length_a 10.497
_cell_length_b 10.403
_cell_length_c 8.001
_cell_volume 788.896
_database_code_amcsd 0010209
_exptl_crystal_density_diffrn 3.292
_cod_original_formula_sum 'Mo4 F O16 K3 H6'
_cod_database_code 9007846
_amcsd_formula_title K6[Mo8O26F2].6H2O

loop_
_space_group_symop_operation_xyz
x,y,z
-x,-y,-z

loop_
_atom_site_label
_atom_site_fract_x
_atom_site_fract_y
_atom_site_fract_z
_atom_site_U_iso_or_equiv
_atom_site_type_symbol
_atom_site_attached_hydrogens
Mo1 0.48951 0.47980 0.27535 0.12060 Mo 0
Mo2 0.17756 0.24346 0.14397 0.17990 Mo 0
Mo3 0.50144 0.79143 0.60542 0.17920 Mo 0
Mo4 0.20806 0.56085 0.40707 0.19820 Mo 0
F 0.26980 0.19190 -0.05660 0.03510 F 0
O1 0.55570 0.41150 0.09490 0.02040 O 0
O2 0.05020 0.25910 0.00530 0.02910 O 0
O3 0.11570 0.08160 0.16600 0.03230 O 0
O4 0.44080 0.86280 0.79160 0.03160 O 0
O5 0.60310 0.93530 0.56770 0.02920 O 0
O6 0.15470 0.60900 0.60410 0.03710 O 0
O7 0.09270 0.57410 0.24950 0.03350 O 0
O8 0.56870 0.66340 0.34410 0.02220 O 0
O9 0.15010 0.35800 0.36340 0.01920 O 0
O10 0.34270 0.73810 0.42660 0.02300 O 0
O11 0.37370 0.27870 0.28620 0.01660 O 0
O12 0.31130 0.46430 0.18540 0.01610 O 0
O13 0.40330 0.55980 0.54020 0.01840 O 0
K1 0.48910 0.14830 0.82560 0.03470 K 0
K2 0.86460 0.11580 0.66260 0.03830 K 0
K3 0.17050 0.50600 0.89900 0.03670 K 0
Wat1 0.75780 0.19260 0.99390 0.04930 O 2
Wat2 0.12980 0.22630 0.62540 0.06410 O 2
Wat3 0.85060 0.08820 0.31090 0.06580 O 2

loop_
_cod_changelog_entry_id
_cod_changelog_entry_author
_cod_changelog_entry_date
_cod_changelog_entry_text
1
;cod-tools version 3.8.0
Id: cif_guess_AMCSD_atom_types 9574 2023-05-10 09:00:05Z saulius
;
2023-05-10T18:51:03+03:00
;Derived atom types and hydrogen counts
from atom names that follow the AMCSD naming convention
(Wat == water, O-H == hydroxyl).
;

loop_
_cod_related_entry_id
_cod_related_entry_database
_cod_related_entry_code
1 AMCSD 0010209
